data_4304427
loop_
_publ_author_name
'Aris Chiotellis'
'Charalambos Tsoukalas'
'Maria Pelecanou'
'Catherine Raptopoulou'
'Aris Terzis'
'Minas Papadopoulos'
'Zetta Papadopoulou-Daifoti'
'Ioannis Pirmettis'

_publ_section_title
;
Convenient Route Leading to Neutralfac-M(CO)3(NNO) Complexes (M = Re,99mTc)
Coupled to Amine Pharmacophores
;
_journal_name_full 'Inorganic Chemistry'
_journal_page_first 2601
_journal_page_last 2607
_journal_paper_doi 10.1021/ic7019268
_journal_volume 47
_journal_year 2008
_chemical_formula_sum 'C17 H20 Br Ca0.5 N3 O7 Re'
_chemical_formula_weight 664.51
_chemical_name_systematic
;
 ?
;
_space_group_IT_number 20
_symmetry_cell_setting orthorhombic
_symmetry_space_group_name_Hall 'C 2c 2'
_symmetry_space_group_name_H-M 'C 2 2 21'
_atom_sites_solution_hydrogens geom
_atom_sites_solution_primary direct
_atom_sites_solution_secondary difmap
_audit_creation_method SHELXL-97
_cell_angle_alpha 90.00
_cell_angle_beta 90.00
_cell_angle_gamma 90.00
_cell_formula_units_Z 8
_cell_length_a 22.475(9)
_cell_length_b 6.782(2)
_cell_length_c 28.418(11)
_cell_measurement_reflns_used 25
_cell_measurement_temperature 298
_cell_measurement_theta_max 27
_cell_measurement_theta_min 11
_cell_volume 4332(3)
_computing_structure_refinement 'SHELXL-97 (Sheldrick, 1997)'
_computing_structure_solution 'SHELXS-86 (Sheldrick, 1986)'
_diffrn_ambient_temperature 298
_diffrn_measured_fraction_theta_full 0.999
_diffrn_measured_fraction_theta_max 0.999
_diffrn_measurement_device_type 'P21 Nicolet upgraded by Crystal Logic'
_diffrn_measurement_method \q/2\q
_diffrn_radiation_monochromator graphite
_diffrn_radiation_source 'fine-focus sealed tube'
_diffrn_radiation_type CuK\a
_diffrn_radiation_wavelength 1.54180
_diffrn_reflns_av_R_equivalents 0.0455
_diffrn_reflns_av_sigmaI/netI 0.0531
_diffrn_reflns_limit_h_max 25
_diffrn_reflns_limit_h_min -25
_diffrn_reflns_limit_k_max 7
_diffrn_reflns_limit_k_min 0
_diffrn_reflns_limit_l_max 32
_diffrn_reflns_limit_l_min 0
_diffrn_reflns_number 3856
_diffrn_reflns_theta_full 62.53
_diffrn_reflns_theta_max 62.53
_diffrn_reflns_theta_min 3.93
_diffrn_standards_decay_% -0.4
_diffrn_standards_interval_count 97
_diffrn_standards_number 3
_exptl_absorpt_coefficient_mu 14.560
_exptl_absorpt_correction_T_max 1.00
_exptl_absorpt_correction_T_min 0.43
_exptl_absorpt_correction_type 'psi-scan empirical'
_exptl_crystal_colour yellowish
_exptl_crystal_density_diffrn 2.038
_exptl_crystal_density_method 'not measured'
_exptl_crystal_description parall
_exptl_crystal_F_000 2552
_exptl_crystal_size_max 0.3
_exptl_crystal_size_mid 0.1
_exptl_crystal_size_min 0.02
_refine_diff_density_max 1.240
_refine_diff_density_min -1.205
_refine_diff_density_rms 0.163
_refine_ls_abs_structure_details 'Flack H D (1983), Acta Cryst. A39, 876-881'
_refine_ls_abs_structure_Flack 0.08(3)
_refine_ls_extinction_method none
_refine_ls_goodness_of_fit_ref 1.019
_refine_ls_hydrogen_treatment constr
_refine_ls_matrix_type full
_refine_ls_number_parameters 267
_refine_ls_number_reflns 3465
_refine_ls_number_restraints 0
_refine_ls_restrained_S_all 1.019
_refine_ls_R_factor_all 0.0622
_refine_ls_R_factor_gt 0.0541
_refine_ls_shift/su_max 0.001
_refine_ls_shift/su_mean 0.000
_refine_ls_structure_factor_coef Fsqd
_refine_ls_weighting_details 'calc w=1/[\s^2^(Fo^2^)+(0.0853P)^2^+72.6304P] where P=(Fo^2^+2Fc^2^)/3'
_refine_ls_weighting_scheme calc
_refine_ls_wR_factor_gt 0.1388
_refine_ls_wR_factor_ref 0.1473
_reflns_number_gt 3113
_reflns_number_total 3465
_reflns_threshold_expression >2sigma(I)
_cod_data_source_file ic7019268-file002.cif
_cod_data_source_block recarb
_cod_original_formula_sum 'C17 H20 Br Ca0.50 N3 O7 Re'
_cod_database_code 4304427

loop_
_symmetry_equiv_pos_as_xyz
'x, y, z'
'-x, -y, z+1/2'
'-x, y, -z+1/2'
'x, -y, -z'
'x+1/2, y+1/2, z'
'-x+1/2, -y+1/2, z+1/2'
'-x+1/2, y+1/2, -z+1/2'
'x+1/2, -y+1/2, -z'

loop_
_atom_site_label
_atom_site_type_symbol
_atom_site_fract_x
_atom_site_fract_y
_atom_site_fract_z
_atom_site_U_iso_or_equiv
_atom_site_adp_type
_atom_site_occupancy
_atom_site_symmetry_multiplicity
_atom_site_calc_flag
_atom_site_refinement_flags
_atom_site_disorder_assembly
_atom_site_disorder_group
Re1 Re 0.96540(3) 0.11591(9) 0.15198(2) 0.0447(2) Uani 1 1 d . . .
N1 N 0.9054(5) -0.0342(19) 0.1040(4) 0.047(3) Uani 1 1 d . . .
N2 N 1.0259(4) -0.1040(18) 0.1139(3) 0.040(2) Uani 1 1 d . . .
O1 O 0.9856(4) 0.2725(12) 0.0899(3) 0.046(2) Uani 1 1 d . . .
C21 C 1.0245(8) 0.237(2) 0.1883(6) 0.058(4) Uani 1 1 d . . .
C22 C 0.9112(9) 0.308(3) 0.1745(6) 0.070(5) Uani 1 1 d . . .
C23 C 0.9462(8) -0.047(2) 0.2040(6) 0.058(4) Uani 1 1 d . . .
C1 C 0.8515(7) 0.036(3) 0.0879(6) 0.060(4) Uani 1 1 d . . .
H1 H 0.8370 0.1547 0.0994 0.078 Uiso 1 1 calc R . .
C2 C 0.8192(7) -0.065(3) 0.0557(6) 0.066(5) Uani 1 1 d . . .
H2 H 0.7824 -0.0158 0.0463 0.086 Uiso 1 1 calc R . .
C3 C 0.8393(8) -0.239(3) 0.0365(7) 0.072(5) Uani 1 1 d . . .
H3 H 0.8170 -0.3079 0.0144 0.094 Uiso 1 1 calc R . .
C4 C 0.8942(7) -0.308(3) 0.0516(6) 0.061(4) Uani 1 1 d . . .
H4 H 0.9095 -0.4240 0.0392 0.080 Uiso 1 1 calc R . .
C5 C 0.9268(6) -0.202(2) 0.0856(5) 0.044(3) Uani 1 1 d . . .
C6 C 0.9839(6) -0.274(2) 0.1027(6) 0.047(3) Uani 1 1 d . . .
H6A H 1.0018 -0.3581 0.0790 0.061 Uiso 1 1 calc R . .
H6B H 0.9777 -0.3526 0.1308 0.061 Uiso 1 1 calc R . .
C7 C 1.0468(6) -0.010(2) 0.0692(5) 0.047(3) Uani 1 1 d . . .
H7A H 1.0364 -0.0949 0.0431 0.060 Uiso 1 1 calc R . .
H7B H 1.0899 -0.0008 0.0702 0.060 Uiso 1 1 calc R . .
C8 C 1.0217(6) 0.1968(19) 0.0594(5) 0.041(3) Uani 1 1 d . . .
O2 O 1.0377(5) 0.2776(14) 0.0231(3) 0.048(2) Uani 1 1 d . . .
C9 C 1.0770(6) -0.175(2) 0.1428(4) 0.045(3) Uani 1 1 d . . .
H9A H 1.0618 -0.2188 0.1730 0.058 Uiso 1 1 calc R . .
H9B H 1.1033 -0.0639 0.1487 0.058 Uiso 1 1 calc R . .
C10 C 1.1129(6) -0.339(2) 0.1213(5) 0.048(3) Uani 1 1 d . . .
O3 O 1.1045(4) -0.4002(16) 0.0797(3) 0.046(2) Uani 1 1 d . . .
N3 N 1.1519(5) -0.4223(16) 0.1487(4) 0.045(3) Uani 1 1 d . . .
C11 C 1.1693(7) -0.352(3) 0.1965(5) 0.056(4) Uani 1 1 d . . .
H11A H 1.1378 -0.3755 0.2191 0.073 Uiso 1 1 calc R . .
H11B H 1.1788 -0.2124 0.1961 0.073 Uiso 1 1 calc R . .
C12 C 1.2229(11) -0.474(5) 0.2071(8) 0.124(12) Uani 1 1 d . . .
H12A H 1.2587 -0.3961 0.2022 0.161 Uiso 1 1 calc R . .
H12B H 1.2220 -0.5160 0.2397 0.161 Uiso 1 1 calc R . .
C13 C 1.2232(12) -0.641(5) 0.1769(9) 0.127(12) Uani 1 1 d . . .
H13A H 1.2061 -0.7535 0.1928 0.166 Uiso 1 1 calc R . .
H13B H 1.2637 -0.6730 0.1678 0.166 Uiso 1 1 calc R . .
C14 C 1.1872(7) -0.589(3) 0.1342(6) 0.067(5) Uani 1 1 d . . .
H14A H 1.2128 -0.5550 0.1080 0.087 Uiso 1 1 calc R . .
H14B H 1.1619 -0.6988 0.1250 0.087 Uiso 1 1 calc R . .
O11 O 1.0603(6) 0.319(2) 0.2120(5) 0.085(4) Uani 1 1 d . . .
O12 O 0.8755(7) 0.426(3) 0.1872(6) 0.100(5) Uani 1 1 d . . .
O13 O 0.9328(7) -0.150(3) 0.2358(4) 0.095(5) Uani 1 1 d . . .
Br1 Br 0.76901(10) 0.0626(3) 0.58567(8) 0.0760(6) Uani 1 1 d . . .
Ca1 Ca 1.10969(16) 0.5000 0.0000 0.0350(8) Uani 1 2 d S . .
OW1 O 1.1844(5) 0.2589(17) 0.0094(4) 0.060(3) Uani 1 1 d . . .

loop_
_atom_site_aniso_label
_atom_site_aniso_U_11
_atom_site_aniso_U_22
_atom_site_aniso_U_33
_atom_site_aniso_U_23
_atom_site_aniso_U_13
_atom_site_aniso_U_12
Re1 0.0502(3) 0.0473(3) 0.0365(3) -0.0021(3) 0.0095(3) -0.0020(3)
N1 0.045(6) 0.053(7) 0.042(6) 0.002(5) 0.013(5) -0.006(5)
N2 0.034(5) 0.051(6) 0.036(5) -0.001(5) 0.003(4) 0.016(5)
O1 0.062(6) 0.021(4) 0.055(5) 0.004(4) 0.013(5) -0.002(4)
C21 0.069(11) 0.049(8) 0.056(9) 0.011(7) 0.024(8) 0.003(8)
C22 0.084(13) 0.072(12) 0.054(9) -0.004(9) 0.001(9) -0.019(10)
C23 0.077(11) 0.043(7) 0.055(9) 0.003(7) 0.011(8) -0.025(7)
C1 0.044(8) 0.075(11) 0.061(9) 0.002(9) 0.001(7) -0.002(7)
C2 0.043(8) 0.094(14) 0.062(10) 0.004(9) -0.012(7) 0.000(8)
C3 0.068(11) 0.073(12) 0.075(12) -0.017(10) -0.014(10) -0.009(9)
C4 0.059(9) 0.058(9) 0.067(10) -0.013(8) -0.004(8) 0.015(7)
C5 0.039(7) 0.048(8) 0.045(7) 0.003(6) -0.002(6) 0.002(6)
C6 0.047(8) 0.034(7) 0.060(9) 0.014(6) -0.005(6) -0.015(6)
C7 0.054(9) 0.039(7) 0.047(7) 0.000(6) 0.003(6) 0.003(6)
C8 0.039(7) 0.038(7) 0.045(7) -0.008(6) 0.005(6) -0.004(5)
O2 0.061(6) 0.046(5) 0.038(5) 0.008(4) 0.009(5) -0.016(5)
C9 0.050(7) 0.050(8) 0.034(7) -0.007(6) -0.004(6) 0.004(6)
C10 0.042(7) 0.066(10) 0.036(7) 0.005(7) 0.004(6) -0.006(7)
O3 0.046(5) 0.054(6) 0.038(5) -0.019(5) 0.006(4) -0.002(5)
N3 0.046(6) 0.054(7) 0.034(5) -0.005(6) -0.004(5) 0.003(5)
C11 0.059(8) 0.077(11) 0.032(6) -0.004(7) -0.007(6) 0.001(8)
C12 0.116(19) 0.18(3) 0.078(14) -0.047(16) -0.062(14) 0.080(19)
C13 0.14(2) 0.14(2) 0.098(16) -0.045(17) -0.063(16) 0.09(2)
C14 0.054(9) 0.096(14) 0.051(8) -0.008(9) -0.005(7) 0.031(10)
O11 0.095(9) 0.097(11) 0.063(7) -0.006(7) 0.008(7) -0.035(8)
O12 0.101(10) 0.111(13) 0.088(10) -0.033(9) 0.012(8) 0.046(10)
O13 0.123(11) 0.112(12) 0.051(7) 0.014(8) 0.013(7) -0.039(10)
Br1 0.0740(11) 0.0720(13) 0.0819(13) -0.0042(10) 0.0064(10) -0.0019(9)
Ca1 0.0364(18) 0.0383(19) 0.0304(16) 0.0009(14) 0.000 0.000
OW1 0.055(6) 0.061(7) 0.065(7) -0.011(5) -0.002(5) 0.021(5)

loop_
_atom_type_symbol
_atom_type_description
_atom_type_scat_dispersion_real
_atom_type_scat_dispersion_imag
_atom_type_scat_source
C C 0.0181 0.0091 'International Tables Vol C Tables 4.2.6.8 and 6.1.1.4'
H H 0.0000 0.0000 'International Tables Vol C Tables 4.2.6.8 and 6.1.1.4'
N N 0.0311 0.0180 'International Tables Vol C Tables 4.2.6.8 and 6.1.1.4'
O O 0.0492 0.0322 'International Tables Vol C Tables 4.2.6.8 and 6.1.1.4'
Re Re -5.2083 5.8923 'International Tables Vol C Tables 4.2.6.8 and 6.1.1.4'
Br Br -0.6763 1.2805 'International Tables Vol C Tables 4.2.6.8 and 6.1.1.4'
Ca Ca 0.3641 1.2855 'International Tables Vol C Tables 4.2.6.8 and 6.1.1.4'

loop_
_geom_angle_atom_site_label_1
_geom_angle_atom_site_label_2
_geom_angle_atom_site_label_3
_geom_angle
_geom_angle_site_symmetry_1
_geom_angle_site_symmetry_3
_geom_angle_publ_flag
C21 Re1 C22 88.2(7) . . ?
C21 Re1 C23 89.2(7) . . ?
C22 Re1 C23 89.5(8) . . ?
C21 Re1 O1 95.0(5) . . ?
C22 Re1 O1 94.3(6) . . ?
C23 Re1 O1 174.4(5) . . ?
C21 Re1 N1 173.1(6) . . ?
C22 Re1 N1 97.8(7) . . ?
C23 Re1 N1 94.3(6) . . ?
O1 Re1 N1 81.1(4) . . ?
C21 Re1 N2 97.2(6) . . ?
C22 Re1 N2 171.5(6) . . ?
C23 Re1 N2 97.2(6) . . ?
O1 Re1 N2 78.7(4) . . ?
N1 Re1 N2 76.5(4) . . ?
C5 N1 C1 118.4(14) . . ?
C5 N1 Re1 114.9(10) . . ?
C1 N1 Re1 126.4(11) . . ?
C9 N2 C7 111.3(10) . . ?
C9 N2 C6 110.4(10) . . ?
C7 N2 C6 110.0(10) . . ?
C9 N2 Re1 113.9(7) . . ?
C7 N2 Re1 108.0(8) . . ?
C6 N2 Re1 103.0(8) . . ?
C8 O1 Re1 119.8(8) . . ?
O11 C21 Re1 177.2(15) . . ?
O12 C22 Re1 177.2(17) . . ?
O13 C23 Re1 178.2(16) . . ?
C2 C1 N1 121.6(17) . . ?
C2 C1 H1 119.2 . . ?
N1 C1 H1 119.2 . . ?
C1 C2 C3 121.6(16) . . ?
C1 C2 H2 119.2 . . ?
C3 C2 H2 119.2 . . ?
C2 C3 C4 117.3(16) . . ?
C2 C3 H3 121.4 . . ?
C4 C3 H3 121.4 . . ?
C3 C4 C5 120.3(15) . . ?
C3 C4 H4 119.8 . . ?
C5 C4 H4 119.8 . . ?
N1 C5 C4 120.8(13) . . ?
N1 C5 C6 118.0(13) . . ?
C4 C5 C6 121.1(14) . . ?
C5 C6 N2 111.2(11) . . ?
C5 C6 H6A 109.4 . . ?
N2 C6 H6A 109.4 . . ?
C5 C6 H6B 109.4 . . ?
N2 C6 H6B 109.4 . . ?
H6A C6 H6B 108.0 . . ?
N2 C7 C8 115.3(11) . . ?
N2 C7 H7A 108.4 . . ?
C8 C7 H7A 108.4 . . ?
N2 C7 H7B 108.4 . . ?
C8 C7 H7B 108.4 . . ?
H7A C7 H7B 107.5 . . ?
O2 C8 O1 124.9(13) . . ?
O2 C8 C7 117.0(12) . . ?
O1 C8 C7 118.1(12) . . ?
C8 O2 Ca1 137.6(9) . . ?
N2 C9 C10 115.2(11) . . ?
N2 C9 H9A 108.5 . . ?
C10 C9 H9A 108.5 . . ?
N2 C9 H9B 108.5 . . ?
C10 C9 H9B 108.5 . . ?
H9A C9 H9B 107.5 . . ?
O3 C10 N3 121.0(14) . . ?
O3 C10 C9 122.7(13) . . ?
N3 C10 C9 116.2(12) . . ?
C10 O3 Ca1 168.3(9) . 1_545 ?
C10 N3 C14 122.8(12) . . ?
C10 N3 C11 125.5(12) . . ?
C14 N3 C11 111.6(11) . . ?
N3 C11 C12 102.6(13) . . ?
N3 C11 H11A 111.2 . . ?
C12 C11 H11A 111.2 . . ?
N3 C11 H11B 111.2 . . ?
C12 C11 H11B 111.2 . . ?
H11A C11 H11B 109.2 . . ?
C13 C12 C11 108.8(16) . . ?
C13 C12 H12A 109.9 . . ?
C11 C12 H12A 109.9 . . ?
C13 C12 H12B 109.9 . . ?
C11 C12 H12B 109.9 . . ?
H12A C12 H12B 108.3 . . ?
C12 C13 C14 108(2) . . ?
C12 C13 H13A 110.2 . . ?
C14 C13 H13A 110.2 . . ?
C12 C13 H13B 110.2 . . ?
C14 C13 H13B 110.2 . . ?
H13A C13 H13B 108.5 . . ?
N3 C14 C13 104.4(15) . . ?
N3 C14 H14A 110.9 . . ?
C13 C14 H14A 110.9 . . ?
N3 C14 H14B 110.9 . . ?
C13 C14 H14B 110.9 . . ?
H14A C14 H14B 108.9 . . ?
O2 Ca1 O2 90.9(5) . 4_565 ?
O2 Ca1 OW1 169.9(4) . 4_565 ?
O2 Ca1 OW1 90.8(4) 4_565 4_565 ?
O2 Ca1 OW1 90.8(4) . . ?
O2 Ca1 OW1 169.9(4) 4_565 . ?
OW1 Ca1 OW1 89.3(6) 4_565 . ?
O2 Ca1 O3 83.1(3) . 1_565 ?
O2 Ca1 O3 92.9(3) 4_565 1_565 ?
OW1 Ca1 O3 86.8(4) 4_565 1_565 ?
OW1 Ca1 O3 97.2(4) . 1_565 ?
O2 Ca1 O3 92.9(3) . 4 ?
O2 Ca1 O3 83.1(3) 4_565 4 ?
OW1 Ca1 O3 97.2(4) 4_565 4 ?
OW1 Ca1 O3 86.8(4) . 4 ?
O3 Ca1 O3 174.3(5) 1_565 4 ?

loop_
_geom_bond_atom_site_label_1
_geom_bond_atom_site_label_2
_geom_bond_distance
_geom_bond_site_symmetry_2
_geom_bond_publ_flag
Re1 C21 1.871(19) . ?
Re1 C22 1.89(2) . ?
Re1 C23 1.896(16) . ?
Re1 O1 2.108(9) . ?
Re1 N1 2.171(12) . ?
Re1 N2 2.291(10) . ?
N1 C5 1.343(19) . ?
N1 C1 1.38(2) . ?
N2 C9 1.492(16) . ?
N2 C7 1.498(17) . ?
N2 C6 1.524(16) . ?
O1 C8 1.293(15) . ?
C21 O11 1.19(2) . ?
C22 O12 1.19(2) . ?
C23 O13 1.18(2) . ?
C1 C2 1.35(2) . ?
C1 H1 0.9300 . ?
C2 C3 1.38(3) . ?
C2 H2 0.9300 . ?
C3 C4 1.39(2) . ?
C3 H3 0.9300 . ?
C4 C5 1.41(2) . ?
C4 H4 0.9300 . ?
C5 C6 1.456(19) . ?
C6 H6A 0.9700 . ?
C6 H6B 0.9700 . ?
C7 C8 1.535(19) . ?
C7 H7A 0.9700 . ?
C7 H7B 0.9700 . ?
C8 O2 1.222(16) . ?
O2 Ca1 2.308(9) . ?
C9 C10 1.51(2) . ?
C9 H9A 0.9700 . ?
C9 H9B 0.9700 . ?
C10 O3 1.269(16) . ?
C10 N3 1.302(17) . ?
O3 Ca1 2.366(8) 1_545 ?
N3 C14 1.44(2) . ?
N3 C11 1.491(17) . ?
C11 C12 1.49(3) . ?
C11 H11A 0.9700 . ?
C11 H11B 0.9700 . ?
C12 C13 1.42(4) . ?
C12 H12A 0.9700 . ?
C12 H12B 0.9700 . ?
C13 C14 1.50(2) . ?
C13 H13A 0.9700 . ?
C13 H13B 0.9700 . ?
C14 H14A 0.9700 . ?
C14 H14B 0.9700 . ?
Ca1 O2 2.308(9) 4_565 ?
Ca1 OW1 2.358(10) 4_565 ?
Ca1 OW1 2.358(10) . ?
Ca1 O3 2.366(8) 1_565 ?
Ca1 O3 2.366(8) 4 ?
